data_4031597
loop_
_publ_author_name
'Bos, K.D.'
'Bulten, E.J.'
'Noltes, J.G.'
'Spek, A.L.'

_publ_section_title
;
 Synthesis and crystal structure of the novel transition- metal
 substituted tin hydride H2 Sn2 (Mn (C O)5)4
;
_journal_name_full 'Journal of Organometallic Chemistry'
_journal_page_first 33
_journal_page_last 41
_journal_volume 92
_journal_year 1975
_chemical_formula_sum 'C20 H2 Mn4 O20 Sn2'
_chemical_name_systematic 'H2 Sn2 (Mn (C O)5)4'
_space_group_IT_number 15
_symmetry_space_group_name_Hall '-C 2yc'
_symmetry_space_group_name_H-M 'C 1 2/c 1'
_cell_angle_alpha 90
_cell_angle_beta 107.3
_cell_angle_gamma 90
_cell_formula_units_Z 4
_cell_length_a 15.71
_cell_length_b 17.18
_cell_length_c 12.51
_cell_volume 3223.675
_citation_journal_id_ASTM JORCAI
_cod_data_source_file Bos_JORCAI_1975_1684.cif
_cod_data_source_block C20H2Mn4O20Sn2
_cod_database_code 4031597

loop_
_symmetry_equiv_pos_as_xyz
x,y,z
-x,y,-z+1/2
-x,-y,-z
x,-y,z-1/2
x+1/2,y+1/2,z
-x+1/2,y+1/2,-z+1/2
-x+1/2,-y+1/2,-z
x+1/2,-y+1/2,z-1/2

loop_
_atom_site_label
_atom_site_type_symbol
_atom_site_fract_x
_atom_site_fract_y
_atom_site_fract_z
_atom_site_occupancy
_atom_site_U_iso_or_equiv
O8 O-2 0.0594 0.3744 -0.1329 1 0.0
C3 C+2 0.2146 0.0325 0.1822 1 0.0
C9 C+2 -0.026 0.2991 0.0844 1 0.0
Sn1 Sn 0.0621 0.1424 0.1847 1 0.0
O6 O-2 0.2121 0.1674 0.0013 1 0.0
O9 O-2 -0.0855 0.3254 0.1113 1 0.0
O5 O-2 0.1961 0.1729 0.5083 1 0.0
O7 O-2 0.1908 0.3492 0.2114 1 0.0
O10 O-2 -0.0603 0.1549 -0.1249 1 0.0
O3 O-2 0.214 0.002 0.1052 1 0.0
C6 C+2 0.156 0.2013 0.0152 1 0.0
C10 C+2 -0.014 0.1926 -0.0595 1 0.0
C5 C+2 0.2041 0.1355 0.4301 1 0.0
O1 O-2 0.3225 0.2063 0.2559 1 0.0
C8 C+2 0.0583 0.3283 -0.0689 1 0.0
Mn2 Mn 0.2188 0.0804 0.3146 1 0.0
O2 O-2 0.3839 0.0031 0.448 1 0.0
C4 C+2 0.1428 0.0064 0.3386 1 0.0
C2 C+2 0.3169 0.0325 0.3928 1 0.0
Mn1 Mn 0.0644 0.2565 0.0402 1 0.0
C7 C+2 0.1422 0.3134 0.1456 1 0.0
O4 O-2 0.1017 -0.045 0.3477 1 0.0
C1 C+2 0.2775 0.1666 0.2715 1 0.0
